data_4068803
loop_
_publ_author_name
'Tanabe, Yoshiaki'
'Kanao, Keiichiro'
'Miyake, Yoshihiro'
'Nishibayashi, Yoshiaki'

_publ_section_title
;
 Remarkable Effect of Halogens on Catalytic Activities of Thiolato-Bridged
 Diruthenium Complexes in Propargylic Substitution Reactions
;
_journal_issue 4
_journal_name_full Organometallics
_journal_page_first 1138
_journal_paper_doi 10.1021/om8011079
_journal_volume 28
_journal_year 2009
_chemical_formula_moiety 'C32 H40 I2 Ru2 S2 '
_chemical_formula_sum 'C32 H40 I2 Ru2 S2'
_chemical_formula_weight 944.74
_space_group_IT_number 62
_symmetry_cell_setting orthorhombic
_symmetry_Int_Tables_number 62
_symmetry_space_group_name_Hall '-P 2ac 2n'
_symmetry_space_group_name_H-M 'P n m a'
_cell_angle_alpha 90.0000
_cell_angle_beta 90.0000
_cell_angle_gamma 90.0000
_cell_formula_units_Z 4
_cell_length_a 16.5732(4)
_cell_length_b 14.4347(5)
_cell_length_c 14.0403(3)
_cell_measurement_reflns_used 31116
_cell_measurement_temperature 173.1
_cell_measurement_theta_max 27.4
_cell_measurement_theta_min 1.9
_cell_volume 3358.85(16)
_computing_cell_refinement PROCESS-AUTO
_computing_data_collection PROCESS-AUTO
_computing_data_reduction CrystalStructure
_computing_publication_material 'CrystalStructure 3.8'
_computing_structure_refinement CRYSTALS
_computing_structure_solution SIR97
_diffrn_detector_area_resol_mean 10.00
_diffrn_measured_fraction_theta_full 0.992
_diffrn_measured_fraction_theta_max 0.994
_diffrn_measurement_device_type 'Rigaku RAXIS-RAPID'
_diffrn_measurement_method \w
_diffrn_radiation_type 'Mo K\a'
_diffrn_radiation_wavelength 0.71069
_diffrn_reflns_av_R_equivalents 0.055
_diffrn_reflns_limit_h_max 21
_diffrn_reflns_limit_h_min -18
_diffrn_reflns_limit_k_max 18
_diffrn_reflns_limit_k_min -18
_diffrn_reflns_limit_l_max 18
_diffrn_reflns_limit_l_min -18
_diffrn_reflns_number 31581
_diffrn_reflns_theta_full 27.50
_diffrn_reflns_theta_max 27.48
_exptl_absorpt_coefficient_mu 2.883
_exptl_absorpt_correction_T_max 0.750
_exptl_absorpt_correction_T_min 0.510
_exptl_absorpt_correction_type multi-scan
_exptl_absorpt_process_details
;
    Higashi, T. (1995). Program for Absorption Correction.
    Rigaku Corporation, Tokyo, Japan.
;
_exptl_crystal_colour brown
_exptl_crystal_density_diffrn 1.868
_exptl_crystal_density_method 'not measured'
_exptl_crystal_description block
_exptl_crystal_F_000 1832.00
_exptl_crystal_size_max 0.30
_exptl_crystal_size_mid 0.30
_exptl_crystal_size_min 0.10
_refine_diff_density_max 2.00
_refine_diff_density_min -1.00
_refine_ls_extinction_method none
_refine_ls_goodness_of_fit_ref 1.000
_refine_ls_hydrogen_treatment refall
_refine_ls_number_parameters 209
_refine_ls_number_reflns 3978
_refine_ls_R_factor_gt 0.0287
_refine_ls_shift/su_max 0.0000
_refine_ls_structure_factor_coef Fsqd
_refine_ls_weighting_details 'w = 1/[0.0001Fo^2^ + 1.0160\s(Fo^2^)]/(4Fo^2^)'
_refine_ls_weighting_scheme calc
_refine_ls_wR_factor_ref 0.0543
_reflns_number_gt 2647
_reflns_number_total 3982
_reflns_threshold_expression F^2^>2.0\s(F^2^)
_cod_data_source_file om8011079_si_001.cif
_cod_data_source_block '_3c.I'
_cod_original_formula_sum 'C32 H40 I2 Ru2 S2 '
_cod_database_code 4068803

loop_
_symmetry_equiv_pos_site_id
_symmetry_equiv_pos_as_xyz
1 +X,+Y,+Z
2 1/2-X,1/2+Y,1/2+Z
3 +X,1/2-Y,+Z
4 1/2-X,-Y,1/2+Z
5 -X,-Y,-Z
6 1/2+X,1/2-Y,1/2-Z
7 -X,1/2+Y,-Z
8 1/2+X,+Y,1/2-Z

loop_
_atom_site_label
_atom_site_type_symbol
_atom_site_fract_x
_atom_site_fract_y
_atom_site_fract_z
_atom_site_U_iso_or_equiv
_atom_site_adp_type
_atom_site_occupancy
_atom_site_symmetry_multiplicity
_atom_site_calc_flag
_atom_site_refinement_flags
I(1) I 0.44478(2) 0.2500 0.44688(2) 0.03817(10) Uani 1.00 2 d S
I(2) I 0.52486(3) 0.2500 0.94596(2) 0.04801(12) Uani 1.00 2 d S
Ru(1) Ru 0.58358(2) 0.2500 0.56524(3) 0.02576(11) Uani 1.00 2 d S
Ru(2) Ru 0.60657(2) 0.2500 0.37633(3) 0.02483(11) Uani 1.00 2 d S
S(1) S 0.60565(5) 0.38077(7) 0.47325(6) 0.0308(2) Uani 1.00 1 d .
C(1) C 0.52305(19) 0.2996(2) 0.6936(2) 0.0307(9) Uani 1.00 1 d .
C(2) C 0.6044(2) 0.3296(3) 0.6984(2) 0.0372(11) Uani 1.00 1 d .
C(3) C 0.6543(3) 0.2500 0.6984(3) 0.0450(19) Uani 1.00 2 d S
C(4) C 0.4499(2) 0.3606(3) 0.6973(2) 0.0458(13) Uani 1.00 1 d .
C(5) C 0.6309(2) 0.4279(3) 0.7107(2) 0.0636(16) Uani 1.00 1 d .
C(6) C 0.7450(2) 0.250000(10) 0.7164(4) 0.082(2) Uani 1.00 2 d S
C(7) C 0.57905(18) 0.2993(2) 0.2328(2) 0.0283(9) Uani 1.00 1 d .
C(8) C 0.6584(2) 0.3298(3) 0.2559(2) 0.0337(11) Uani 1.00 1 d .
C(9) C 0.7072(2) 0.2500 0.2735(3) 0.0367(16) Uani 1.00 2 d S
C(10) C 0.51044(19) 0.3607(3) 0.2051(2) 0.0410(12) Uani 1.00 1 d .
C(11) C 0.6880(2) 0.4267(3) 0.2530(2) 0.0546(14) Uani 1.00 1 d .
C(12) C 0.7969(2) 0.250000(10) 0.2886(3) 0.056(2) Uani 1.00 2 d S
C(13) C 0.7013(2) 0.4359(3) 0.4871(2) 0.0328(11) Uani 1.00 1 d .
C(14) C 0.7027(2) 0.5308(3) 0.4824(2) 0.0438(12) Uani 1.00 1 d .
C(15) C 0.7747(3) 0.5781(3) 0.4859(2) 0.0566(15) Uani 1.00 1 d .
C(16) C 0.8470(2) 0.5295(4) 0.4953(2) 0.0518(15) Uani 1.00 1 d .
C(17) C 0.8458(2) 0.4340(3) 0.5026(2) 0.0459(14) Uani 1.00 1 d .
C(18) C 0.7731(2) 0.3875(3) 0.4991(2) 0.0394(12) Uani 1.00 1 d .
H(1) H 0.4662 0.4237 0.6990 0.055 Uiso 1.00 1 c R
H(2) H 0.4195 0.3466 0.7528 0.055 Uiso 1.00 1 c R
H(3) H 0.4176 0.3501 0.6424 0.055 Uiso 1.00 1 c R
H(4) H 0.6882 0.4305 0.7126 0.076 Uiso 1.00 1 c R
H(5) H 0.6096 0.4518 0.7686 0.076 Uiso 1.00 1 c R
H(6) H 0.6118 0.4640 0.6588 0.076 Uiso 1.00 1 c R
H(7) H 0.7637 0.1880 0.7206 0.099 Uiso 0.50 1 c R
H(8) H 0.7561 0.2814 0.7744 0.099 Uiso 0.50 1 c R
H(9) H 0.7716 0.2806 0.6654 0.099 Uiso 0.50 1 c R
H(10) H 0.4650 0.3239 0.1888 0.049 Uiso 1.00 1 c R
H(11) H 0.5257 0.3974 0.1519 0.049 Uiso 1.00 1 c R
H(12) H 0.4970 0.4000 0.2571 0.049 Uiso 1.00 1 c R
H(13) H 0.6448 0.4669 0.2368 0.065 Uiso 1.00 1 c R
H(14) H 0.7295 0.4319 0.2065 0.065 Uiso 1.00 1 c R
H(15) H 0.7088 0.4433 0.3137 0.065 Uiso 1.00 1 c R
H(16) H 0.8158 0.3120 0.2918 0.067 Uiso 0.50 1 c R
H(17) H 0.8225 0.2191 0.2370 0.067 Uiso 0.50 1 c R
H(18) H 0.8092 0.2189 0.3464 0.067 Uiso 0.50 1 c R
H(19) H 0.6536 0.5642 0.4768 0.053 Uiso 1.00 1 c R
H(20) H 0.7752 0.6438 0.4818 0.068 Uiso 1.00 1 c R
H(21) H 0.8969 0.5619 0.4967 0.062 Uiso 1.00 1 c R
H(22) H 0.8947 0.4006 0.5099 0.055 Uiso 1.00 1 c R
H(23) H 0.7720 0.3220 0.5050 0.047 Uiso 1.00 1 c R

loop_
_atom_site_aniso_label
_atom_site_aniso_U_11
_atom_site_aniso_U_22
_atom_site_aniso_U_33
_atom_site_aniso_U_12
_atom_site_aniso_U_13
_atom_site_aniso_U_23
I(1) 0.01910(15) 0.0680(3) 0.02740(19) 0.0000 -0.00181(14) 0.0000
I(2) 0.0653(2) 0.0481(3) 0.0307(2) 0.0000 0.00413(18) 0.0000
Ru(1) 0.01979(18) 0.0380(3) 0.01950(19) 0.0000 -0.00007(16) 0.0000
Ru(2) 0.01881(18) 0.0360(3) 0.0197(2) 0.0000 0.00080(16) 0.0000
S(1) 0.0291(4) 0.0367(6) 0.0265(4) 0.0029(4) -0.0009(3) -0.0008(4)
C(1) 0.0327(17) 0.040(2) 0.0196(15) 0.0012(17) 0.0046(14) 0.0016(16)
C(2) 0.040(2) 0.053(3) 0.0186(17) -0.015(2) -0.0018(16) -0.0044(18)
C(3) 0.024(2) 0.089(6) 0.021(2) 0.0000 -0.001(2) 0.0000
C(4) 0.051(2) 0.050(3) 0.036(2) 0.009(2) 0.0048(18) -0.002(2)
C(5) 0.087(3) 0.068(4) 0.036(2) -0.046(2) 0.011(2) -0.016(2)
C(6) 0.028(3) 0.182(10) 0.037(3) 0.0000 -0.012(2) 0.0000
C(7) 0.0284(17) 0.039(2) 0.0178(15) -0.0000(16) 0.0008(13) 0.0009(15)
C(8) 0.0311(19) 0.051(3) 0.0188(16) -0.010(2) 0.0059(14) -0.0010(19)
C(9) 0.027(2) 0.063(4) 0.021(2) 0.0000 0.007(2) 0.0000
C(10) 0.039(2) 0.055(3) 0.0284(18) 0.004(2) 0.0009(17) 0.003(2)
C(11) 0.060(2) 0.067(3) 0.036(2) -0.028(2) 0.0021(19) 0.009(2)
C(12) 0.020(2) 0.112(6) 0.034(3) 0.0000 0.010(2) 0.0000
C(13) 0.039(2) 0.036(2) 0.0232(18) -0.004(2) -0.0034(16) 0.0014(18)
C(14) 0.057(2) 0.039(2) 0.035(2) 0.001(2) -0.0057(19) 0.002(2)
C(15) 0.088(3) 0.040(3) 0.041(2) -0.026(3) -0.010(2) 0.007(2)
C(16) 0.052(2) 0.065(4) 0.038(2) -0.029(2) -0.003(2) -0.000(2)
C(17) 0.038(2) 0.060(3) 0.040(2) -0.005(2) 0.0006(19) -0.006(2)
C(18) 0.039(2) 0.039(3) 0.040(2) -0.000(2) -0.0015(17) -0.003(2)

loop_
_atom_type_symbol
_atom_type_description
_atom_type_scat_dispersion_real
_atom_type_scat_dispersion_imag
_atom_type_scat_source
C C 0.003 0.002
;
International Tables for Crystallography
(1992, Vol. C, Tables 4.2.6.8 and 6.1.1.4)
;
H H 0.000 0.000
;
International Tables for Crystallography
(1992, Vol. C, Table 6.1.1.4)
;
S S 0.125 0.123
;
International Tables for Crystallography
(1992, Vol. C, Tables 4.2.6.8 and 6.1.1.4)
;
Ru Ru -1.259 0.836
;
International Tables for Crystallography
(1992, Vol. C, Tables 4.2.6.8 and 6.1.1.4)
;
I I -0.474 1.812
;
International Tables for Crystallography
(1992, Vol. C, Tables 4.2.6.8 and 6.1.1.4)
;

loop_
_geom_angle_atom_site_label_1
_geom_angle_atom_site_label_2
_geom_angle_atom_site_label_3
_geom_angle
_geom_angle_publ_flag
_geom_angle_site_symmetry_1
_geom_angle_site_symmetry_3
Ru(1) I(1) Ru(2) 56.120(13) yes . .
I(1) Ru(1) Ru(2) 62.330(12) yes . .
I(1) Ru(1) S(1) 78.55(2) yes . .
I(1) Ru(1) S(1) 78.55(2) yes . 3_555
I(1) Ru(1) C(1) 96.36(8) yes . .
I(1) Ru(1) C(1) 96.36(8) yes . 3_555
I(1) Ru(1) C(2) 128.23(9) yes . .
I(1) Ru(1) C(2) 128.23(9) yes . 3_555
I(1) Ru(1) C(3) 157.95(12) yes . .
Ru(2) Ru(1) S(1) 54.94(2) yes . .
Ru(2) Ru(1) S(1) 54.94(2) yes . 3_555
Ru(2) Ru(1) C(1) 151.93(9) yes . .
Ru(2) Ru(1) C(1) 151.93(9) yes . 3_555
Ru(2) Ru(1) C(2) 144.19(10) yes . .
Ru(2) Ru(1) C(2) 144.19(10) yes . 3_555
Ru(2) Ru(1) C(3) 139.72(12) yes . .
S(1) Ru(1) S(1) 109.16(3) yes . 3_555
S(1) Ru(1) C(1) 105.40(10) yes . .
S(1) Ru(1) C(1) 143.13(10) yes . 3_555
S(1) Ru(1) C(2) 91.33(11) yes . .
S(1) Ru(1) C(2) 150.03(10) yes . 3_555
S(1) Ru(1) C(3) 112.86(6) yes . .
S(1) Ru(1) C(1) 143.13(10) yes 3_555 .
S(1) Ru(1) C(1) 105.40(10) yes 3_555 3_555
S(1) Ru(1) C(2) 150.03(10) yes 3_555 .
S(1) Ru(1) C(2) 91.33(11) yes 3_555 3_555
S(1) Ru(1) C(3) 112.86(6) yes 3_555 .
C(1) Ru(1) C(1) 38.28(14) yes . 3_555
C(1) Ru(1) C(2) 37.55(12) yes . .
C(1) Ru(1) C(2) 63.02(13) yes . 3_555
C(1) Ru(1) C(3) 62.94(14) yes . .
C(1) Ru(1) C(2) 63.02(13) yes 3_555 .
C(1) Ru(1) C(2) 37.55(12) yes 3_555 3_555
C(1) Ru(1) C(3) 62.94(14) yes 3_555 .
C(2) Ru(1) C(2) 62.29(15) yes . 3_555
C(2) Ru(1) C(3) 37.30(12) yes . .
C(2) Ru(1) C(3) 37.30(12) yes 3_555 .
I(1) Ru(2) Ru(1) 61.550(12) yes . .
I(1) Ru(2) S(1) 77.95(2) yes . .
I(1) Ru(2) S(1) 77.95(2) yes . 3_555
I(1) Ru(2) C(7) 97.11(7) yes . .
I(1) Ru(2) C(7) 97.11(7) yes . 3_555
I(1) Ru(2) C(8) 128.84(9) yes . .
I(1) Ru(2) C(8) 128.84(9) yes . 3_555
I(1) Ru(2) C(9) 159.37(12) yes . .
Ru(1) Ru(2) S(1) 54.57(2) yes . .
Ru(1) Ru(2) S(1) 54.57(2) yes . 3_555
Ru(1) Ru(2) C(7) 152.03(8) yes . .
Ru(1) Ru(2) C(7) 152.03(8) yes . 3_555
Ru(1) Ru(2) C(8) 144.04(10) yes . .
Ru(1) Ru(2) C(8) 144.04(10) yes . 3_555
Ru(1) Ru(2) C(9) 139.08(12) yes . .
S(1) Ru(2) S(1) 108.42(3) yes . 3_555
S(1) Ru(2) C(7) 105.90(9) yes . .
S(1) Ru(2) C(7) 143.31(9) yes . 3_555
S(1) Ru(2) C(8) 91.56(10) yes . .
S(1) Ru(2) C(8) 150.36(10) yes . 3_555
S(1) Ru(2) C(9) 112.82(6) yes . .
S(1) Ru(2) C(7) 143.31(9) yes 3_555 .
S(1) Ru(2) C(7) 105.90(9) yes 3_555 3_555
S(1) Ru(2) C(8) 150.36(10) yes 3_555 .
S(1) Ru(2) C(8) 91.56(10) yes 3_555 3_555
S(1) Ru(2) C(9) 112.82(6) yes 3_555 .
C(7) Ru(2) C(7) 37.99(13) yes . 3_555
C(7) Ru(2) C(8) 37.72(11) yes . .
C(7) Ru(2) C(8) 63.05(13) yes . 3_555
C(7) Ru(2) C(9) 63.50(14) yes . .
C(7) Ru(2) C(8) 63.05(13) yes 3_555 .
C(7) Ru(2) C(8) 37.72(11) yes 3_555 3_555
C(7) Ru(2) C(9) 63.50(14) yes 3_555 .
C(8) Ru(2) C(8) 62.52(15) yes . 3_555
C(8) Ru(2) C(9) 37.66(11) yes . .
C(8) Ru(2) C(9) 37.66(12) yes 3_555 .
Ru(1) S(1) Ru(2) 70.49(3) yes . .
Ru(1) S(1) C(13) 116.29(12) yes . .
Ru(2) S(1) C(13) 114.81(13) yes . .
Ru(1) C(1) C(1) 70.86(18) yes . 3_555
Ru(1) C(1) C(2) 72.71(18) yes . .
Ru(1) C(1) C(4) 126.4(2) yes . .
C(1) C(1) C(2) 107.8(3) yes 3_555 .
C(1) C(1) C(4) 126.0(3) yes 3_555 .
C(2) C(1) C(4) 126.0(3) yes . .
Ru(1) C(2) C(1) 69.74(19) yes . .
Ru(1) C(2) C(3) 70.8(2) yes . .
Ru(1) C(2) C(5) 129.3(2) yes . .
C(1) C(2) C(3) 107.9(3) yes . .
C(1) C(2) C(5) 125.1(3) yes . .
C(3) C(2) C(5) 126.8(3) yes . .
Ru(1) C(3) C(2) 71.9(2) yes . .
Ru(1) C(3) C(2) 71.9(2) yes . 3_555
Ru(1) C(3) C(6) 131.7(3) yes . .
C(2) C(3) C(2) 108.5(3) yes . 3_555
C(2) C(3) C(6) 125.2(2) yes . .
C(2) C(3) C(6) 125.2(2) yes 3_555 .
Ru(2) C(7) C(7) 71.01(17) yes . 3_555
Ru(2) C(7) C(8) 72.43(18) yes . .
Ru(2) C(7) C(10) 126.3(2) yes . .
C(7) C(7) C(8) 108.0(3) yes 3_555 .
C(7) C(7) C(10) 126.4(2) yes 3_555 .
C(8) C(7) C(10) 125.3(3) yes . .
Ru(2) C(8) C(7) 69.85(19) yes . .
Ru(2) C(8) C(9) 70.7(2) yes . .
Ru(2) C(8) C(11) 129.7(2) yes . .
C(7) C(8) C(9) 108.2(3) yes . .
C(7) C(8) C(11) 126.2(3) yes . .
C(9) C(8) C(11) 125.3(3) yes . .
Ru(2) C(9) C(8) 71.7(2) yes . .
Ru(2) C(9) C(8) 71.7(2) yes . 3_555
Ru(2) C(9) C(12) 131.0(3) yes . .
C(8) C(9) C(8) 107.5(3) yes . 3_555
C(8) C(9) C(12) 125.8(2) yes . .
C(8) C(9) C(12) 125.8(2) yes 3_555 .
S(1) C(13) C(14) 117.1(2) yes . .
S(1) C(13) C(18) 123.3(3) yes . .
C(14) C(13) C(18) 119.6(3) yes . .
C(13) C(14) C(15) 120.6(4) yes . .
C(14) C(15) C(16) 120.0(4) yes . .
C(15) C(16) C(17) 119.7(4) yes . .
C(16) C(17) C(18) 119.7(4) yes . .
C(13) C(18) C(17) 120.5(4) yes . .
C(1) C(4) H(1) 109.5 no . .
C(1) C(4) H(2) 109.5 no . .
C(1) C(4) H(3) 109.5 no . .
H(1) C(4) H(2) 109.5 no . .
H(1) C(4) H(3) 109.5 no . .
H(2) C(4) H(3) 109.5 no . .
C(2) C(5) H(4) 109.5 no . .
C(2) C(5) H(5) 109.5 no . .
C(2) C(5) H(6) 109.5 no . .
H(4) C(5) H(5) 109.5 no . .
H(4) C(5) H(6) 109.5 no . .
H(5) C(5) H(6) 109.5 no . .
C(3) C(6) H(7) 109.5 no . .
C(3) C(6) H(7) 109.5 no . 3_555
C(3) C(6) H(8) 109.5 no . .
C(3) C(6) H(8) 109.5 no . 3_555
C(3) C(6) H(9) 109.5 no . .
C(3) C(6) H(9) 109.5 no . 3_555
H(7) C(6) H(7) 141.1 no . 3_555
H(7) C(6) H(8) 109.5 no . .
H(7) C(6) H(8) 55.4 no . 3_555
H(7) C(6) H(9) 109.5 no . .
H(7) C(6) H(9) 57.1 no . 3_555
H(7) C(6) H(8) 55.4 no 3_555 .
H(7) C(6) H(8) 109.5 no 3_555 3_555
H(7) C(6) H(9) 57.1 no 3_555 .
H(7) C(6) H(9) 109.5 no 3_555 3_555
H(8) C(6) H(8) 57.1 no . 3_555
H(8) C(6) H(9) 109.5 no . .
H(8) C(6) H(9) 141.0 no . 3_555
H(8) C(6) H(9) 141.0 no 3_555 .
H(8) C(6) H(9) 109.5 no 3_555 3_555
H(9) C(6) H(9) 55.4 no . 3_555
C(7) C(10) H(10) 109.5 no . .
C(7) C(10) H(11) 109.5 no . .
C(7) C(10) H(12) 109.5 no . .
H(10) C(10) H(11) 109.5 no . .
H(10) C(10) H(12) 109.5 no . .
H(11) C(10) H(12) 109.5 no . .
C(8) C(11) H(13) 109.5 no . .
C(8) C(11) H(14) 109.5 no . .
C(8) C(11) H(15) 109.5 no . .
H(13) C(11) H(14) 109.5 no . .
H(13) C(11) H(15) 109.5 no . .
H(14) C(11) H(15) 109.5 no . .
C(9) C(12) H(16) 109.5 no . .
C(9) C(12) H(16) 109.5 no . 3_555
C(9) C(12) H(17) 109.5 no . .
C(9) C(12) H(17) 109.5 no . 3_555
C(9) C(12) H(18) 109.5 no . .
C(9) C(12) H(18) 109.5 no . 3_555
H(16) C(12) H(16) 141.1 no . 3_555
H(16) C(12) H(17) 109.5 no . .
H(16) C(12) H(17) 56.4 no . 3_555
H(16) C(12) H(18) 109.5 no . .
H(16) C(12) H(18) 56.1 no . 3_555
H(16) C(12) H(17) 56.4 no 3_555 .
H(16) C(12) H(17) 109.5 no 3_555 3_555
H(16) C(12) H(18) 56.1 no 3_555 .
H(16) C(12) H(18) 109.5 no 3_555 3_555
H(17) C(12) H(17) 56.1 no . 3_555
H(17) C(12) H(18) 109.5 no . .
H(17) C(12) H(18) 141.1 no . 3_555
H(17) C(12) H(18) 141.1 no 3_555 .
H(17) C(12) H(18) 109.5 no 3_555 3_555
H(18) C(12) H(18) 56.4 no . 3_555
C(13) C(14) H(19) 119.7 no . .
C(15) C(14) H(19) 119.7 no . .
C(14) C(15) H(20) 120.0 no . .
C(16) C(15) H(20) 120.0 no . .
C(15) C(16) H(21) 120.2 no . .
C(17) C(16) H(21) 120.2 no . .
C(16) C(17) H(22) 120.2 no . .
C(18) C(17) H(22) 120.2 no . .
C(13) C(18) H(23) 119.8 no . .
C(17) C(18) H(23) 119.8 no . .

loop_
_geom_bond_atom_site_label_1
_geom_bond_atom_site_label_2
_geom_bond_distance
_geom_bond_publ_flag
_geom_bond_site_symmetry_2
I(1) Ru(1) 2.8378(4) yes .
I(1) Ru(2) 2.8585(4) yes .
Ru(1) Ru(2) 2.6796(5) yes .
Ru(1) S(1) 2.3163(9) yes .
Ru(1) S(1) 2.3163(9) yes 3_555
Ru(1) C(1) 2.183(3) yes .
Ru(1) C(1) 2.183(3) yes 3_555
Ru(1) C(2) 2.222(3) yes .
Ru(1) C(2) 2.222(3) yes 3_555
Ru(1) C(3) 2.207(4) yes .
Ru(2) S(1) 2.3270(9) yes .
Ru(2) S(1) 2.3270(9) yes 3_555
Ru(2) C(7) 2.185(3) yes .
Ru(2) C(7) 2.185(3) yes 3_555
Ru(2) C(8) 2.219(3) yes .
Ru(2) C(8) 2.219(3) yes 3_555
Ru(2) C(9) 2.206(4) yes .
S(1) C(13) 1.785(3) yes .
C(1) C(1) 1.431(5) yes 3_555
C(1) C(2) 1.418(4) yes .
C(1) C(4) 1.500(5) yes .
C(2) C(3) 1.416(5) yes .
C(2) C(5) 1.496(6) yes .
C(3) C(6) 1.523(6) yes .
C(7) C(7) 1.422(5) yes 3_555
C(7) C(8) 1.424(4) yes .
C(7) C(10) 1.494(4) yes .
C(8) C(9) 1.428(4) yes .
C(8) C(11) 1.483(6) yes .
C(9) C(12) 1.503(6) yes .
C(13) C(14) 1.371(6) yes .
C(13) C(18) 1.389(5) yes .
C(14) C(15) 1.375(6) yes .
C(15) C(16) 1.394(6) yes .
C(16) C(17) 1.383(7) yes .
C(17) C(18) 1.380(5) yes .
C(4) H(1) 0.950 no .
C(4) H(2) 0.950 no .
C(4) H(3) 0.950 no .
C(5) H(4) 0.950 no .
C(5) H(5) 0.950 no .
C(5) H(6) 0.950 no .
C(6) H(7) 0.950 no .
C(6) H(7) 0.950 no 3_555
C(6) H(8) 0.950 no .
C(6) H(8) 0.950 no 3_555
C(6) H(9) 0.950 no .
C(6) H(9) 0.950 no 3_555
C(10) H(10) 0.950 no .
C(10) H(11) 0.950 no .
C(10) H(12) 0.950 no .
C(11) H(13) 0.950 no .
C(11) H(14) 0.950 no .
C(11) H(15) 0.950 no .
C(12) H(16) 0.950 no .
C(12) H(16) 0.950 no 3_555
C(12) H(17) 0.950 no .
C(12) H(17) 0.950 no 3_555
C(12) H(18) 0.950 no .
C(12) H(18) 0.950 no 3_555
C(14) H(19) 0.950 no .
C(15) H(20) 0.950 no .
C(16) H(21) 0.950 no .
C(17) H(22) 0.950 no .
C(18) H(23) 0.950 no .
